data_1571208
loop_
_publ_author_name
'Kounalis, Errikos'
'van Tongeren, Dylan'
'Melnikov, Stanislav'
'Lutz, Martin'
'Broere, Dani&#xeb;l L J'

_publ_section_title
;
 Pendulum-like hemilability in a Ti-based frustrated Lewis Trio.
;
_journal_issue 15
_journal_name_full 'Chemical science'
_journal_page_first 5555
_journal_page_last 5563
_journal_paper_doi 10.1039/d3sc06789k
_journal_volume 15
_journal_year 2024
_chemical_formula_moiety 'C40 H56 Cl3 N2 O P2 Ti, C32 H12 B F24, 2(C7 H8)'
_chemical_formula_sum 'C86 H84 B Cl3 F24 N2 O P2 Ti'
_chemical_formula_weight 1844.55
_space_group_crystal_system triclinic
_space_group_IT_number 2
_space_group_name_Hall '-P 1'
_space_group_name_H-M_alt 'P -1'
_atom_sites_solution_hydrogens mixed
_atom_sites_solution_primary dual
_atom_sites_solution_secondary difmap
_audit_creation_method SHELXL-2018/3
_audit_update_record
;
2023-10-26 deposited with the CCDC.	2024-03-08 downloaded from the CCDC.
;
_cell_angle_alpha 102.735(1)
_cell_angle_beta 104.569(1)
_cell_angle_gamma 105.177(1)
_cell_formula_units_Z 2
_cell_length_a 12.8524(3)
_cell_length_b 18.0304(7)
_cell_length_c 21.3060(6)
_cell_measurement_reflns_used 43971
_cell_measurement_temperature 150(2)
_cell_measurement_theta_max 27.52
_cell_measurement_theta_min 1.26
_cell_volume 4389.9(2)
_computing_cell_refinement Peakref
_computing_data_collection Apex3
_computing_data_reduction 'Eval15, Sadabs'
_computing_structure_refinement 'SHELXL-2018/3 (Sheldrick, 2018)'
_computing_structure_solution SHELXT
_diffrn_ambient_temperature 150(2)
_diffrn_measured_fraction_theta_full 1.000
_diffrn_measured_fraction_theta_max 1.000
_diffrn_measurement_device_type 'Bruker Kappa ApexII'
_diffrn_measurement_method '\f and \w scans'
_diffrn_radiation_type MoK\a
_diffrn_radiation_wavelength 0.71073
_diffrn_reflns_av_R_equivalents 0.1145
_diffrn_reflns_av_unetI/netI 0.1023
_diffrn_reflns_Laue_measured_fraction_full 1.000
_diffrn_reflns_Laue_measured_fraction_max 1.000
_diffrn_reflns_limit_h_max 16
_diffrn_reflns_limit_h_min -16
_diffrn_reflns_limit_k_max 23
_diffrn_reflns_limit_k_min -23
_diffrn_reflns_limit_l_max 27
_diffrn_reflns_limit_l_min -27
_diffrn_reflns_number 123576
_diffrn_reflns_point_group_measured_fraction_full 1.000
_diffrn_reflns_point_group_measured_fraction_max 1.000
_diffrn_reflns_theta_full 25.242
_diffrn_reflns_theta_max 27.497
_diffrn_reflns_theta_min 1.344
_diffrn_source 'sealed tube'
_exptl_absorpt_coefficient_mu 0.322
_exptl_absorpt_correction_T_max 0.7456
_exptl_absorpt_correction_T_min 0.6872
_exptl_absorpt_correction_type multi-scan
_exptl_absorpt_process_details
;
 SADABS 2016/2: Krause, L., Herbst-Irmer, R., Sheldrick G.M. & Stalke D.,
 J. Appl. Cryst. 48 (2015) 3-10
;
_exptl_crystal_colour orange
_exptl_crystal_density_diffrn 1.395
_exptl_crystal_description plate
_exptl_crystal_F_000 1892
_exptl_crystal_size_max 0.37
_exptl_crystal_size_mid 0.16
_exptl_crystal_size_min 0.04
_refine_diff_density_max 0.497
_refine_diff_density_min -0.382
_refine_diff_density_rms 0.071
_refine_ls_extinction_method none
_refine_ls_goodness_of_fit_ref 1.014
_refine_ls_hydrogen_treatment constr
_refine_ls_matrix_type full
_refine_ls_number_parameters 1207
_refine_ls_number_reflns 20170
_refine_ls_number_restraints 2818
_refine_ls_restrained_S_all 1.085
_refine_ls_R_factor_all 0.1277
_refine_ls_R_factor_gt 0.0566
_refine_ls_shift/su_max 0.001
_refine_ls_shift/su_mean 0.000
_refine_ls_structure_factor_coef Fsqd
_refine_ls_weighting_details 'w=1/[\s^2^(Fo^2^)+(0.0544P)^2^+1.4676P] where P=(Fo^2^+2Fc^2^)/3'
_refine_ls_weighting_scheme calc
_refine_ls_wR_factor_gt 0.1154
_refine_ls_wR_factor_ref 0.1418
_reflns_Friedel_coverage 0.000
_reflns_number_gt 11260
_reflns_number_total 20170
_reflns_threshold_expression 'I > 2\s(I)'
_cod_data_source_file d3sc06789k2.cif
_cod_data_source_block l1297a
_cod_depositor_comments 'Adding full bibliography for 1571205--1571209.cif.'
_cod_database_code 1571208
_shelx_shelxl_version_number 2018/3
_shelx_space_group_comment
;
The symmetry employed for this shelxl refinement is uniquely defined
by the following loop, which should always be used as a source of
symmetry information in preference to the above space-group names.
They are only intended as comments.
;

loop_
_space_group_symop_operation_xyz
'x, y, z'
'-x, -y, -z'

loop_
_atom_site_label
_atom_site_type_symbol
_atom_site_fract_x
_atom_site_fract_y
_atom_site_fract_z
_atom_site_U_iso_or_equiv
_atom_site_adp_type
_atom_site_occupancy
_atom_site_site_symmetry_order
_atom_site_calc_flag
_atom_site_refinement_flags_posn
_atom_site_refinement_flags_adp
_atom_site_refinement_flags_occupancy
_atom_site_disorder_assembly
_atom_site_disorder_group
Ti1 Ti 0.75917(4) 0.40637(3) 0.07326(3) 0.01888(13) Uani 1 1 d . . . . .
Cl11 Cl 0.66979(6) 0.46694(4) 0.14284(4) 0.02403(17) Uani 1 1 d . . . . .
Cl21 Cl 0.84780(6) 0.32786(4) 0.02280(4) 0.02834(18) Uani 1 1 d . . . . .
Cl31 Cl 0.62593(6) 0.38862(4) -0.02520(4) 0.02672(18) Uani 1 1 d . . . . .
P11 P 1.05496(7) 0.57354(5) 0.21104(4) 0.02661(19) Uani 1 1 d . . . . .
P21 P 0.41222(7) 0.11048(4) -0.01853(4) 0.02245(18) Uani 1 1 d . . . . .
O11 O 0.87223(16) 0.50079(11) 0.09706(10) 0.0209(4) Uani 1 1 d . . . . .
N11 N 0.84633(19) 0.38307(13) 0.16459(12) 0.0191(5) Uani 1 1 d . . . . .
N21 N 0.67116(19) 0.29995(13) 0.10464(11) 0.0188(5) Uani 1 1 d . . . . .
C11 C 1.0424(2) 0.46782(17) 0.20397(16) 0.0258(7) Uani 1 1 d . . . . .
H11A H 1.044340 0.443418 0.158024 0.031 Uiso 1 1 calc R U . . .
H11B H 1.113326 0.469292 0.236870 0.031 Uiso 1 1 calc R U . . .
C21 C 0.9452(2) 0.40840(17) 0.21373(15) 0.0217(6) Uani 1 1 d . . . . .
C31 C 0.9595(3) 0.37127(17) 0.26572(15) 0.0243(7) Uani 1 1 d . . . . .
H31 H 1.030540 0.390122 0.301487 0.029 Uiso 1 1 calc R U . . .
C41 C 0.8716(3) 0.30822(17) 0.26477(15) 0.0243(7) Uani 1 1 d . . . . .
H41 H 0.881013 0.284515 0.300536 0.029 Uiso 1 1 calc R U . . .
C51 C 0.7672(2) 0.27850(16) 0.21095(14) 0.0206(6) Uani 1 1 d . . . . .
C61 C 0.7611(2) 0.31917(16) 0.16192(14) 0.0191(6) Uani 1 1 d . . . . .
C71 C 0.6674(3) 0.21258(17) 0.19836(15) 0.0249(7) Uani 1 1 d . . . . .
H71 H 0.664439 0.181739 0.229128 0.030 Uiso 1 1 calc R U . . .
C81 C 0.5758(3) 0.19411(17) 0.14158(15) 0.0238(7) Uani 1 1 d . . . . .
H81 H 0.508690 0.150483 0.133518 0.029 Uiso 1 1 calc R U . . .
C91 C 0.5782(2) 0.23871(16) 0.09392(14) 0.0199(6) Uani 1 1 d . . . . .
C101 C 0.4776(2) 0.21985(17) 0.03254(15) 0.0230(7) Uani 1 1 d . . . . .
H10A H 0.501347 0.251272 0.002803 0.028 Uiso 1 1 calc R U . . .
H10B H 0.418760 0.237921 0.047223 0.028 Uiso 1 1 calc R U . . .
C111 C 1.0705(3) 0.62322(19) 0.30123(17) 0.0382(9) Uani 1 1 d . . . . .
C121 C 0.9525(3) 0.5985(2) 0.30983(17) 0.0443(9) Uani 1 1 d . . . . .
H12A H 0.960897 0.615649 0.358327 0.066 Uiso 1 1 calc R U . . .
H12B H 0.916409 0.539755 0.291199 0.066 Uiso 1 1 calc R U . . .
H12C H 0.904783 0.624432 0.285449 0.066 Uiso 1 1 calc R U . . .
C131 C 1.1505(4) 0.5933(2) 0.34894(19) 0.0567(12) Uani 1 1 d . . . . .
H13A H 1.162857 0.621724 0.396464 0.085 Uiso 1 1 calc R U . . .
H13B H 1.223784 0.604094 0.340640 0.085 Uiso 1 1 calc R U . . .
H13C H 1.115435 0.535143 0.339986 0.085 Uiso 1 1 calc R U . . .
C141 C 1.1218(3) 0.71623(19) 0.32246(19) 0.0488(10) Uani 1 1 d . . . . .
H14A H 1.076398 0.736374 0.290354 0.073 Uiso 1 1 calc R U . . .
H14B H 1.200608 0.731875 0.322081 0.073 Uiso 1 1 calc R U . . .
H14C H 1.121017 0.739428 0.368412 0.073 Uiso 1 1 calc R U . . .
C151 C 1.1793(3) 0.6043(2) 0.1805(2) 0.0521(12) Uani 1 1 d . . . . .
C161 C 1.1369(4) 0.5594(3) 0.1036(2) 0.0642(14) Uani 1 1 d . . . . .
H16A H 1.078569 0.578573 0.079836 0.096 Uiso 1 1 calc R U . . .
H16B H 1.104121 0.501265 0.095885 0.096 Uiso 1 1 calc R U . . .
H16C H 1.201116 0.569677 0.086010 0.096 Uiso 1 1 calc R U . . .
C171 C 1.2261(3) 0.6959(2) 0.1926(2) 0.0625(13) Uani 1 1 d . . . . .
H17A H 1.277650 0.707100 0.166278 0.094 Uiso 1 1 calc R U . . .
H17B H 1.267954 0.723473 0.241180 0.094 Uiso 1 1 calc R U . . .
H17C H 1.162572 0.715530 0.178051 0.094 Uiso 1 1 calc R U . . .
C181 C 1.2781(3) 0.5781(3) 0.2165(3) 0.098(2) Uani 1 1 d . . . . .
H18A H 1.342437 0.594586 0.199935 0.146 Uiso 1 1 calc R U . . .
H18B H 1.251674 0.519256 0.206491 0.146 Uiso 1 1 calc R U . . .
H18C H 1.302721 0.603783 0.265825 0.146 Uiso 1 1 calc R U . . .
C191 C 0.2693(3) 0.11296(18) -0.06750(16) 0.0268(7) Uani 1 1 d . . . . .
C201 C 0.2702(3) 0.1876(2) -0.09024(19) 0.0426(9) Uani 1 1 d . . . . .
H20A H 0.314871 0.191682 -0.121201 0.064 Uiso 1 1 calc R U . . .
H20B H 0.304504 0.235888 -0.050299 0.064 Uiso 1 1 calc R U . . .
H20C H 0.191735 0.183145 -0.113832 0.064 Uiso 1 1 calc R U . . .
C211 C 0.2080(3) 0.0364(2) -0.12939(18) 0.0409(9) Uani 1 1 d . . . . .
H21A H 0.127938 0.031793 -0.148507 0.061 Uiso 1 1 calc R U . . .
H21B H 0.211691 -0.011152 -0.115014 0.061 Uiso 1 1 calc R U . . .
H21C H 0.245235 0.039761 -0.164029 0.061 Uiso 1 1 calc R U . . .
C221 C 0.1994(3) 0.1081(2) -0.01877(19) 0.0486(10) Uani 1 1 d . . . . .
H22A H 0.237068 0.155148 0.022181 0.073 Uiso 1 1 calc R U . . .
H22B H 0.194025 0.058665 -0.005933 0.073 Uiso 1 1 calc R U . . .
H22C H 0.122630 0.107569 -0.041465 0.073 Uiso 1 1 calc R U . . .
C231 C 0.5029(3) 0.10005(18) -0.07457(16) 0.0288(7) Uani 1 1 d . . . . .
C241 C 0.5046(3) 0.1511(2) -0.12323(18) 0.0418(9) Uani 1 1 d . . . . .
H24A H 0.560546 0.144566 -0.146010 0.063 Uiso 1 1 calc R U . . .
H24B H 0.525664 0.208016 -0.097429 0.063 Uiso 1 1 calc R U . . .
H24C H 0.428740 0.133310 -0.157416 0.063 Uiso 1 1 calc R U . . .
C251 C 0.4649(3) 0.01033(18) -0.11428(17) 0.0367(8) Uani 1 1 d . . . . .
H25A H 0.387299 -0.006580 -0.146319 0.055 Uiso 1 1 calc R U . . .
H25B H 0.466109 -0.021452 -0.082414 0.055 Uiso 1 1 calc R U . . .
H25C H 0.516994 0.001628 -0.139501 0.055 Uiso 1 1 calc R U . . .
C261 C 0.6252(3) 0.1228(2) -0.02602(18) 0.0398(9) Uani 1 1 d . . . . .
H26A H 0.673746 0.108908 -0.052242 0.060 Uiso 1 1 calc R U . . .
H26B H 0.624507 0.093075 0.007312 0.060 Uiso 1 1 calc R U . . .
H26C H 0.655148 0.180942 -0.002198 0.060 Uiso 1 1 calc R U . . .
C271 C 0.9189(2) 0.57476(17) 0.15033(15) 0.0223(7) Uani 1 1 d . . . . .
H271 H 0.863633 0.575209 0.175996 0.027 Uiso 1 1 calc R U . . .
C281 C 0.9289(2) 0.64810(17) 0.12180(15) 0.0237(7) Uani 1 1 d . . . . .
H281 H 1.002763 0.661090 0.112168 0.028 Uiso 1 1 calc R U . . .
C291 C 0.9333(2) 0.72332(17) 0.17374(15) 0.0235(7) Uani 1 1 d . . . . .
C301 C 0.8557(3) 0.72131(19) 0.20936(16) 0.0280(7) Uani 1 1 d . . . . .
H301 H 0.799563 0.671378 0.202672 0.034 Uiso 1 1 calc R U . . .
C311 C 0.8592(3) 0.7909(2) 0.25420(16) 0.0330(8) Uani 1 1 d . . . . .
H311 H 0.806243 0.788361 0.278414 0.040 Uiso 1 1 calc R U . . .
C321 C 0.9396(3) 0.8643(2) 0.26400(17) 0.0385(9) Uani 1 1 d . . . . .
H321 H 0.942736 0.912004 0.295348 0.046 Uiso 1 1 calc R U . . .
C331 C 1.0149(3) 0.86770(19) 0.22805(17) 0.0336(8) Uani 1 1 d . . . . .
H331 H 1.069397 0.918116 0.234104 0.040 Uiso 1 1 calc R U . . .
C341 C 1.0121(3) 0.79789(18) 0.18286(16) 0.0288(7) Uani 1 1 d . . . . .
H341 H 1.064171 0.801075 0.158046 0.035 Uiso 1 1 calc R U . . .
C351 C 0.8335(2) 0.62962(17) 0.05479(15) 0.0232(7) Uani 1 1 d . . . . .
C361 C 0.7178(3) 0.60207(17) 0.04721(16) 0.0279(7) Uani 1 1 d . . . . .
H361 H 0.695008 0.592330 0.084579 0.033 Uiso 1 1 calc R U . . .
C371 C 0.6361(3) 0.58881(18) -0.01391(17) 0.0307(8) Uani 1 1 d . . . . .
H371 H 0.557455 0.568335 -0.018791 0.037 Uiso 1 1 calc R U . . .
C381 C 0.6673(3) 0.6049(2) -0.06752(17) 0.0362(8) Uani 1 1 d . . . . .
H381 H 0.610626 0.595860 -0.109489 0.043 Uiso 1 1 calc R U . . .
C391 C 0.7815(3) 0.6344(2) -0.06048(18) 0.0439(9) Uani 1 1 d . . . . .
H391 H 0.803603 0.646430 -0.097420 0.053 Uiso 1 1 calc R U . . .
C401 C 0.8636(3) 0.6463(2) 0.00017(17) 0.0351(8) Uani 1 1 d . . . . .
H401 H 0.941996 0.666400 0.004529 0.042 Uiso 1 1 calc R U . . .
F1A F 0.1062(7) 0.4244(6) 0.5365(3) 0.085(3) Uani 0.598(13) 1 d D U P A 1
F2A F 0.1089(8) 0.5068(3) 0.4820(5) 0.095(4) Uani 0.598(13) 1 d D U P A 1
F3A F -0.0215(3) 0.3923(6) 0.4437(4) 0.118(5) Uani 0.598(13) 1 d D U P A 1
F1B F 0.0214(10) 0.4574(8) 0.4381(4) 0.079(4) Uani 0.402(13) 1 d D U P A 2
F2B F 0.0195(11) 0.3771(4) 0.4956(7) 0.088(5) Uani 0.402(13) 1 d D U P A 2
F3B F 0.1495(7) 0.4877(8) 0.5314(5) 0.116(6) Uani 0.402(13) 1 d D U P A 2
F4A F 0.4243(12) 0.5400(3) 0.4066(9) 0.140(4) Uani 0.67(3) 1 d D U P B 3
F5A F 0.3673(9) 0.4542(8) 0.3053(3) 0.121(4) Uani 0.67(3) 1 d D U P B 3
F6A F 0.4918(5) 0.4449(7) 0.3873(7) 0.082(3) Uani 0.67(3) 1 d D U P B 3
F4B F 0.3978(13) 0.5385(5) 0.3827(8) 0.059(4) Uani 0.33(3) 1 d D U P B 4
F5B F 0.3791(14) 0.4392(9) 0.3045(4) 0.076(4) Uani 0.33(3) 1 d D U P B 4
F6B F 0.4989(8) 0.4635(12) 0.4020(10) 0.080(5) Uani 0.33(3) 1 d D U P B 4
F72 F -0.12801(17) 0.17945(14) 0.12383(12) 0.0579(6) Uani 1 1 d D U . . .
F82 F 0.02591(19) 0.27438(12) 0.14336(11) 0.0525(6) Uani 1 1 d D U . . .
F92 F -0.0326(2) 0.17203(15) 0.05483(10) 0.0669(7) Uani 1 1 d D U . . .
F102 F 0.1288(2) -0.04385(15) 0.07669(13) 0.0844(9) Uani 1 1 d D U . . .
F112 F 0.2301(2) -0.03916(14) 0.17436(12) 0.0734(8) Uani 1 1 d D U . . .
F122 F 0.2917(2) 0.04312(14) 0.12484(13) 0.0694(7) Uani 1 1 d D U . . .
F13A F 0.2447(13) -0.0885(7) 0.3504(9) 0.110(5) Uani 0.41(3) 1 d D U P C 5
F14A F 0.4267(12) -0.0618(10) 0.3957(11) 0.074(5) Uani 0.41(3) 1 d D U P C 5
F15A F 0.3174(15) -0.0613(9) 0.4558(6) 0.074(3) Uani 0.41(3) 1 d D U P C 5
F13B F 0.2795(17) -0.0829(6) 0.3357(5) 0.136(5) Uani 0.59(3) 1 d D U P C 6
F14B F 0.4378(7) -0.0545(7) 0.4115(8) 0.058(2) Uani 0.59(3) 1 d D U P C 6
F15B F 0.2883(14) -0.0745(8) 0.4398(9) 0.111(4) Uani 0.59(3) 1 d D U P C 6
F162 F 0.67371(18) 0.22787(14) 0.50468(14) 0.0793(8) Uani 1 1 d D U . . .
F172 F 0.5937(2) 0.25433(18) 0.57800(12) 0.0947(10) Uani 1 1 d D U . . .
F182 F 0.59912(18) 0.31941(13) 0.50585(13) 0.0691(7) Uani 1 1 d D U . . .
F192 F 0.1235(2) 0.11449(16) 0.57948(11) 0.0723(7) Uani 1 1 d D U . . .
F202 F -0.0507(2) 0.0722(2) 0.56769(12) 0.1064(12) Uani 1 1 d D U . . .
F212 F 0.0355(3) 0.19712(18) 0.58630(12) 0.1013(11) Uani 1 1 d D U . . .
F22A F -0.3363(9) 0.0426(14) 0.3553(6) 0.097(4) Uani 0.54(4) 1 d D U P D 7
F23A F -0.2852(9) 0.0694(7) 0.2734(5) 0.058(3) Uani 0.54(4) 1 d D U P D 7
F24A F -0.2921(13) -0.0432(4) 0.2897(7) 0.079(3) Uani 0.54(4) 1 d D U P D 7
F22B F -0.3371(9) 0.0118(15) 0.3535(6) 0.088(4) Uani 0.46(4) 1 d D U P D 8
F23B F -0.2969(13) 0.0808(10) 0.2870(11) 0.094(5) Uani 0.46(4) 1 d D U P D 8
F24B F -0.2789(12) -0.0346(7) 0.2754(8) 0.074(4) Uani 0.46(4) 1 d D U P D 8
C12 C 0.1914(2) 0.27344(18) 0.38124(15) 0.0246(7) Uani 1 1 d . . . . .
C22 C 0.1323(3) 0.31053(19) 0.41759(15) 0.0282(7) Uani 1 1 d . . . . .
H22 H 0.072046 0.277381 0.427713 0.034 Uiso 1 1 calc R U . . .
C32 C 0.1578(3) 0.39334(19) 0.43945(15) 0.0312(7) Uani 1 1 d D . . . .
C42 C 0.2452(3) 0.4444(2) 0.42670(17) 0.0351(8) Uani 1 1 d . . . . .
H42 H 0.264652 0.501312 0.443184 0.042 Uiso 1 1 calc R U . . .
C52 C 0.3036(3) 0.40999(19) 0.38918(18) 0.0382(8) Uani 1 1 d D . . . .
C62 C 0.2769(3) 0.32633(18) 0.36634(17) 0.0321(8) Uani 1 1 d . . . . .
H62 H 0.317715 0.304543 0.339995 0.038 Uiso 1 1 calc R U . . .
C72 C 0.0886(3) 0.4288(2) 0.47581(17) 0.0458(9) Uani 1 1 d D . . . .
C82 C 0.3957(3) 0.4628(2) 0.3715(2) 0.0673(12) Uani 1 1 d D . . . .
C92 C 0.1347(2) 0.14428(17) 0.27380(15) 0.0216(6) Uani 1 1 d . . . . .
C102 C 0.0684(2) 0.17619(17) 0.23115(15) 0.0244(7) Uani 1 1 d . . . . .
H102 H 0.039027 0.214999 0.251237 0.029 Uiso 1 1 calc R U . . .
C112 C 0.0439(2) 0.15331(17) 0.16061(15) 0.0247(7) Uani 1 1 d D . . . .
C122 C 0.0828(3) 0.09643(18) 0.12889(15) 0.0261(7) Uani 1 1 d . . . . .
H122 H 0.065078 0.080064 0.080812 0.031 Uiso 1 1 calc R U . . .
C132 C 0.1488(3) 0.06357(17) 0.16935(15) 0.0255(7) Uani 1 1 d D . . . .
C142 C 0.1744(3) 0.08769(17) 0.23965(16) 0.0251(7) Uani 1 1 d . . . . .
H142 H 0.220928 0.064741 0.265767 0.030 Uiso 1 1 calc R U . . .
C152 C -0.0222(3) 0.19398(19) 0.12015(15) 0.0354(8) Uani 1 1 d D . . . .
C162 C 0.1981(3) 0.00545(19) 0.13660(16) 0.0385(8) Uani 1 1 d D . . . .
C172 C 0.2752(3) 0.15251(18) 0.39481(15) 0.0277(7) Uani 1 1 d . . . . .
C182 C 0.2640(3) 0.07097(19) 0.38649(16) 0.0324(8) Uani 1 1 d . . . . .
H182 H 0.191446 0.030863 0.361664 0.039 Uiso 1 1 calc R U . . .
C192 C 0.3554(3) 0.04703(18) 0.41334(17) 0.0402(9) Uani 1 1 d D . . . .
C202 C 0.4607(3) 0.1040(2) 0.45320(18) 0.0437(9) Uani 1 1 d . . . . .
H202 H 0.523390 0.087914 0.471759 0.052 Uiso 1 1 calc R U . . .
C212 C 0.4726(3) 0.18475(19) 0.46537(16) 0.0360(8) Uani 1 1 d D . . . .
C222 C 0.3826(3) 0.20878(19) 0.43617(16) 0.0306(7) Uani 1 1 d . . . . .
H222 H 0.394019 0.264762 0.444429 0.037 Uiso 1 1 calc R U . . .
C232 C 0.3378(3) -0.0412(2) 0.4011(2) 0.0650(12) Uani 1 1 d D . . . .
C242 C 0.5835(3) 0.2463(2) 0.51279(18) 0.0492(10) Uani 1 1 d D . . . .
C252 C 0.0586(3) 0.13279(17) 0.38112(15) 0.0264(7) Uani 1 1 d . . . . .
C262 C 0.0808(3) 0.13771(19) 0.45021(16) 0.0332(8) Uani 1 1 d . . . . .
H262 H 0.157704 0.159755 0.479708 0.040 Uiso 1 1 calc R U . . .
C272 C -0.0043(3) 0.1119(2) 0.47722(15) 0.0360(8) Uani 1 1 d D . . . .
C282 C -0.1174(3) 0.0785(2) 0.43616(16) 0.0351(8) Uani 1 1 d . . . . .
H282 H -0.176372 0.060950 0.454427 0.042 Uiso 1 1 calc R U . . .
C292 C -0.1421(2) 0.07148(19) 0.36756(16) 0.0339(8) Uani 1 1 d D . . . .
C302 C -0.0561(3) 0.09775(18) 0.34075(16) 0.0282(7) Uani 1 1 d . . . . .
H302 H -0.076092 0.091615 0.293377 0.034 Uiso 1 1 calc R U . . .
C312 C 0.0249(3) 0.1236(2) 0.55207(17) 0.0501(10) Uani 1 1 d D . . . .
C322 C -0.2637(3) 0.0344(2) 0.32183(17) 0.0533(10) Uani 1 1 d D . . . .
B12 B 0.1645(3) 0.1749(2) 0.35678(17) 0.0239(7) Uani 1 1 d . . . . .
C13 C 0.4742(4) 0.2936(3) 0.2526(3) 0.0699(13) Uani 1 1 d . . . . .
C23 C 0.4882(5) 0.2406(3) 0.2906(3) 0.0760(14) Uani 1 1 d . . . . .
H23 H 0.429648 0.190984 0.281695 0.091 Uiso 1 1 calc R U . . .
C33 C 0.5914(6) 0.2640(5) 0.3416(3) 0.122(2) Uani 1 1 d . . . . .
H33 H 0.602808 0.229870 0.368934 0.146 Uiso 1 1 calc R U . . .
C43 C 0.6804(6) 0.3360(6) 0.3551(3) 0.127(3) Uani 1 1 d . . . . .
H43 H 0.750797 0.350377 0.390538 0.152 Uiso 1 1 calc R U . . .
C53 C 0.6623(6) 0.3855(5) 0.3152(4) 0.121(2) Uani 1 1 d . . . . .
H53 H 0.720773 0.434737 0.323182 0.145 Uiso 1 1 calc R U . . .
C63 C 0.5581(5) 0.3631(3) 0.2631(3) 0.0853(17) Uani 1 1 d . . . . .
H63 H 0.546340 0.396599 0.235248 0.102 Uiso 1 1 calc R U . . .
C73 C 0.3668(5) 0.2725(3) 0.1987(3) 0.0890(16) Uani 1 1 d . . . . .
H73A H 0.315431 0.295574 0.216928 0.134 Uiso 1 1 calc R U . . .
H73B H 0.331702 0.213613 0.180815 0.134 Uiso 1 1 calc R U . . .
H73C H 0.380693 0.294014 0.162077 0.134 Uiso 1 1 calc R U . . .
C14 C 0.6329(3) 0.6706(3) 0.3373(2) 0.0591(11) Uani 1 1 d . . . . .
C24 C 0.6070(4) 0.7421(3) 0.3377(3) 0.0698(13) Uani 1 1 d . . . . .
H24 H 0.617839 0.779893 0.379705 0.084 Uiso 1 1 calc R U . . .
C34 C 0.5655(4) 0.7570(3) 0.2764(3) 0.0717(13) Uani 1 1 d . . . . .
H34 H 0.549104 0.805455 0.276653 0.086 Uiso 1 1 calc R U . . .
C44 C 0.5485(3) 0.7029(3) 0.2168(3) 0.0621(12) Uani 1 1 d . . . . .
H44 H 0.520599 0.713668 0.175255 0.075 Uiso 1 1 calc R U . . .
C54 C 0.5707(3) 0.6336(3) 0.2154(2) 0.0546(10) Uani 1 1 d . . . . .
H54 H 0.556812 0.595546 0.172908 0.066 Uiso 1 1 calc R U . . .
C64 C 0.6125(3) 0.6177(2) 0.2741(2) 0.0534(10) Uani 1 1 d . . . . .
H64 H 0.628313 0.568719 0.271888 0.064 Uiso 1 1 calc R U . . .
C74 C 0.6827(5) 0.6530(4) 0.4005(3) 0.106(2) Uani 1 1 d . . . . .
H74A H 0.651847 0.674340 0.435404 0.159 Uiso 1 1 calc R U . . .
H74B H 0.765832 0.678603 0.416642 0.159 Uiso 1 1 calc R U . . .
H74C H 0.663315 0.594521 0.391276 0.159 Uiso 1 1 calc R U . . .

loop_
_atom_site_aniso_label
_atom_site_aniso_U_11
_atom_site_aniso_U_22
_atom_site_aniso_U_33
_atom_site_aniso_U_23
_atom_site_aniso_U_13
_atom_site_aniso_U_12
Ti1 0.0156(3) 0.0222(3) 0.0202(3) 0.0093(2) 0.0056(2) 0.0065(2)
Cl11 0.0219(4) 0.0248(4) 0.0283(4) 0.0085(3) 0.0122(3) 0.0083(3)
Cl21 0.0278(4) 0.0327(4) 0.0322(4) 0.0124(3) 0.0148(4) 0.0157(3)
Cl31 0.0226(4) 0.0317(4) 0.0246(4) 0.0114(3) 0.0034(3) 0.0089(3)
P11 0.0144(4) 0.0279(4) 0.0351(5) 0.0155(4) 0.0022(4) 0.0040(3)
P21 0.0207(4) 0.0197(4) 0.0239(4) 0.0064(3) 0.0036(3) 0.0057(3)
O11 0.0183(10) 0.0237(11) 0.0239(11) 0.0106(9) 0.0087(9) 0.0076(9)
N11 0.0191(13) 0.0216(13) 0.0201(13) 0.0089(10) 0.0071(11) 0.0093(11)
N21 0.0184(13) 0.0197(13) 0.0192(13) 0.0059(10) 0.0068(11) 0.0073(10)
C11 0.0175(15) 0.0292(17) 0.0321(18) 0.0137(14) 0.0054(14) 0.0093(13)
C21 0.0211(16) 0.0217(15) 0.0222(16) 0.0052(13) 0.0061(13) 0.0093(13)
C31 0.0260(17) 0.0260(16) 0.0189(16) 0.0076(13) 0.0016(13) 0.0106(14)
C41 0.0316(18) 0.0230(16) 0.0191(16) 0.0097(13) 0.0068(14) 0.0094(14)
C51 0.0254(16) 0.0201(15) 0.0196(15) 0.0074(12) 0.0098(13) 0.0093(13)
C61 0.0185(15) 0.0198(15) 0.0203(16) 0.0047(12) 0.0083(13) 0.0081(12)
C71 0.0331(18) 0.0218(16) 0.0253(17) 0.0115(13) 0.0143(15) 0.0098(14)
C81 0.0275(17) 0.0188(15) 0.0244(17) 0.0066(13) 0.0116(14) 0.0041(13)
C91 0.0234(16) 0.0163(15) 0.0210(16) 0.0029(12) 0.0097(13) 0.0086(13)
C101 0.0195(15) 0.0241(16) 0.0229(16) 0.0060(13) 0.0038(13) 0.0074(13)
C111 0.039(2) 0.0263(18) 0.0306(19) 0.0070(15) -0.0130(16) 0.0063(16)
C121 0.057(3) 0.046(2) 0.0237(19) 0.0078(16) 0.0100(18) 0.0122(19)
C131 0.071(3) 0.033(2) 0.039(2) 0.0075(17) -0.020(2) 0.013(2)
C141 0.047(2) 0.0283(19) 0.048(2) 0.0077(17) -0.0123(19) 0.0069(17)
C151 0.0221(19) 0.062(3) 0.095(4) 0.056(3) 0.026(2) 0.0185(18)
C161 0.069(3) 0.073(3) 0.110(4) 0.065(3) 0.073(3) 0.047(3)
C171 0.023(2) 0.062(3) 0.105(4) 0.056(3) 0.011(2) 0.0013(19)
C181 0.024(2) 0.116(4) 0.204(6) 0.125(5) 0.046(3) 0.036(3)
C191 0.0203(16) 0.0270(17) 0.0291(18) 0.0079(14) 0.0037(14) 0.0060(13)
C201 0.032(2) 0.042(2) 0.050(2) 0.0200(18) -0.0024(18) 0.0164(17)
C211 0.0265(19) 0.039(2) 0.041(2) 0.0066(17) -0.0039(16) 0.0039(16)
C221 0.026(2) 0.072(3) 0.047(2) 0.016(2) 0.0115(18) 0.0160(19)
C231 0.0296(18) 0.0254(17) 0.0276(18) 0.0030(14) 0.0075(15) 0.0095(14)
C241 0.056(2) 0.036(2) 0.045(2) 0.0151(17) 0.028(2) 0.0185(18)
C251 0.039(2) 0.0303(19) 0.036(2) 0.0023(15) 0.0064(17) 0.0158(16)
C261 0.0301(19) 0.043(2) 0.041(2) -0.0017(17) 0.0127(17) 0.0148(17)
C271 0.0158(15) 0.0233(16) 0.0265(17) 0.0092(13) 0.0036(13) 0.0065(13)
C281 0.0181(15) 0.0247(16) 0.0305(17) 0.0115(14) 0.0087(14) 0.0074(13)
C291 0.0175(15) 0.0246(16) 0.0230(16) 0.0091(13) -0.0023(13) 0.0054(13)
C301 0.0200(16) 0.0327(18) 0.0311(18) 0.0128(15) 0.0051(14) 0.0091(14)
C311 0.036(2) 0.042(2) 0.0214(17) 0.0107(15) 0.0072(15) 0.0162(17)
C321 0.045(2) 0.032(2) 0.0271(19) -0.0004(15) -0.0003(17) 0.0138(17)
C331 0.0282(18) 0.0231(17) 0.037(2) 0.0116(15) -0.0051(16) 0.0016(14)
C341 0.0229(17) 0.0302(18) 0.0313(18) 0.0137(15) 0.0037(15) 0.0072(14)
C351 0.0218(16) 0.0186(15) 0.0292(17) 0.0086(13) 0.0046(14) 0.0092(13)
C361 0.0239(17) 0.0270(17) 0.0330(19) 0.0132(14) 0.0078(15) 0.0072(14)
C371 0.0210(17) 0.0262(17) 0.040(2) 0.0116(15) 0.0023(15) 0.0062(14)
C381 0.032(2) 0.043(2) 0.0279(19) 0.0092(16) -0.0026(16) 0.0166(17)
C391 0.041(2) 0.068(3) 0.035(2) 0.0255(19) 0.0175(18) 0.024(2)
C401 0.0274(18) 0.049(2) 0.035(2) 0.0160(17) 0.0143(16) 0.0162(17)
F1A 0.122(7) 0.137(7) 0.047(3) 0.038(4) 0.056(4) 0.087(6)
F2A 0.154(8) 0.066(3) 0.139(8) 0.049(4) 0.116(7) 0.073(4)
F3A 0.039(3) 0.156(8) 0.112(6) -0.048(6) 0.012(3) 0.046(4)
F1B 0.091(8) 0.136(11) 0.059(5) 0.044(6) 0.037(5) 0.095(8)
F2B 0.120(10) 0.071(5) 0.121(10) 0.034(6) 0.097(9) 0.051(6)
F3B 0.089(6) 0.127(10) 0.077(7) -0.063(7) 0.022(5) 0.035(6)
F4A 0.120(6) 0.023(3) 0.283(10) 0.005(4) 0.135(7) 0.003(3)
F5A 0.151(7) 0.123(7) 0.163(5) 0.112(5) 0.098(5) 0.064(5)
F6A 0.051(3) 0.044(4) 0.154(6) 0.007(4) 0.064(3) 0.010(2)
F4B 0.060(6) 0.038(5) 0.119(9) 0.044(5) 0.056(6) 0.036(5)
F5B 0.091(8) 0.040(6) 0.126(6) 0.032(6) 0.085(6) 0.018(6)
F6B 0.051(5) 0.048(8) 0.143(11) 0.022(8) 0.042(6) 0.013(5)
F72 0.0397(12) 0.0792(16) 0.0710(16) 0.0337(13) 0.0163(12) 0.0389(12)
F82 0.0712(15) 0.0448(13) 0.0514(13) 0.0258(10) 0.0150(12) 0.0309(11)
F92 0.106(2) 0.0971(18) 0.0235(11) 0.0216(11) 0.0183(12) 0.0750(16)
F102 0.0782(18) 0.0810(18) 0.0692(17) -0.0300(14) 0.0073(15) 0.0475(15)
F112 0.130(2) 0.0796(17) 0.0742(17) 0.0458(14) 0.0659(17) 0.0868(17)
F122 0.0700(16) 0.0767(17) 0.102(2) 0.0357(15) 0.0666(16) 0.0464(14)
F13A 0.091(7) 0.027(5) 0.138(7) 0.020(5) -0.068(6) 0.006(4)
F14A 0.087(6) 0.048(6) 0.074(10) 0.008(5) 0.007(5) 0.031(5)
F15A 0.030(6) 0.072(7) 0.125(7) 0.072(5) 0.006(5) 0.009(4)
F13B 0.156(8) 0.035(4) 0.122(5) -0.021(4) -0.083(5) 0.042(5)
F14B 0.074(4) 0.044(4) 0.057(5) 0.018(3) 0.007(3) 0.035(3)
F15B 0.059(7) 0.065(5) 0.234(9) 0.091(6) 0.051(7) 0.022(4)
F162 0.0285(13) 0.0671(16) 0.113(2) 0.0053(15) -0.0019(14) 0.0116(12)
F172 0.0603(17) 0.123(2) 0.0424(15) 0.0082(15) -0.0126(13) -0.0195(16)
F182 0.0417(13) 0.0410(13) 0.0876(18) 0.0055(12) -0.0128(13) -0.0006(11)
F192 0.0623(16) 0.118(2) 0.0334(13) 0.0337(13) 0.0078(12) 0.0247(15)
F202 0.0641(17) 0.179(3) 0.0441(15) 0.0556(18) 0.0113(14) -0.0217(18)
F212 0.171(3) 0.112(2) 0.0285(14) 0.0117(14) 0.0277(17) 0.072(2)
F22A 0.034(4) 0.197(10) 0.057(5) 0.033(5) 0.020(4) 0.034(5)
F23A 0.032(4) 0.089(5) 0.041(4) 0.022(3) -0.003(3) 0.015(3)
F24A 0.063(5) 0.067(4) 0.073(6) 0.032(4) -0.004(4) -0.017(3)
F22B 0.024(4) 0.157(10) 0.051(5) 0.037(5) 0.008(3) -0.021(5)
F23B 0.056(6) 0.129(8) 0.103(9) 0.067(7) 0.004(6) 0.037(6)
F24B 0.047(5) 0.084(5) 0.041(5) -0.002(4) 0.000(4) -0.024(4)
C12 0.0210(16) 0.0317(17) 0.0190(16) 0.0045(13) 0.0042(13) 0.0105(13)
C22 0.0278(17) 0.0350(18) 0.0231(17) 0.0078(14) 0.0082(14) 0.0136(15)
C32 0.0322(19) 0.0423(19) 0.0212(17) 0.0060(14) 0.0055(14) 0.0221(16)
C42 0.037(2) 0.0278(18) 0.036(2) 0.0024(15) 0.0036(16) 0.0178(15)
C52 0.036(2) 0.0275(17) 0.056(2) 0.0106(16) 0.0201(18) 0.0147(15)
C62 0.0311(18) 0.0291(17) 0.042(2) 0.0089(15) 0.0196(16) 0.0142(15)
C72 0.056(2) 0.049(2) 0.041(2) 0.0082(18) 0.0237(19) 0.031(2)
C82 0.064(3) 0.029(2) 0.123(4) 0.019(2) 0.053(3) 0.021(2)
C92 0.0197(15) 0.0210(15) 0.0265(16) 0.0084(12) 0.0109(13) 0.0066(13)
C102 0.0243(16) 0.0257(16) 0.0248(16) 0.0058(13) 0.0092(14) 0.0115(13)
C112 0.0235(16) 0.0290(17) 0.0245(16) 0.0092(13) 0.0087(14) 0.0121(14)
C122 0.0279(17) 0.0322(17) 0.0227(16) 0.0085(13) 0.0130(14) 0.0127(14)
C132 0.0268(17) 0.0263(16) 0.0308(17) 0.0095(13) 0.0170(14) 0.0130(14)
C142 0.0237(16) 0.0262(16) 0.0310(17) 0.0128(14) 0.0120(14) 0.0111(13)
C152 0.041(2) 0.047(2) 0.0248(18) 0.0107(16) 0.0103(16) 0.0267(17)
C162 0.048(2) 0.042(2) 0.038(2) 0.0147(17) 0.0217(18) 0.0256(18)
C172 0.0281(17) 0.0303(17) 0.0219(16) 0.0076(14) 0.0064(14) 0.0076(14)
C182 0.0289(18) 0.0280(17) 0.0318(19) 0.0112(14) -0.0009(15) 0.0045(14)
C192 0.040(2) 0.0328(18) 0.038(2) 0.0143(16) -0.0036(17) 0.0107(16)
C202 0.036(2) 0.043(2) 0.041(2) 0.0132(17) -0.0080(17) 0.0156(17)
C212 0.0285(18) 0.0356(19) 0.0341(19) 0.0094(15) 0.0000(15) 0.0060(15)
C222 0.0298(18) 0.0294(17) 0.0280(18) 0.0067(14) 0.0066(15) 0.0074(14)
C232 0.057(3) 0.040(2) 0.077(3) 0.020(2) -0.017(2) 0.017(2)
C242 0.034(2) 0.046(2) 0.050(2) 0.0094(19) -0.0026(19) 0.0072(18)
C252 0.0283(17) 0.0243(16) 0.0219(16) 0.0040(13) 0.0047(14) 0.0074(14)
C262 0.0266(18) 0.040(2) 0.0224(17) 0.0074(15) 0.0033(14) 0.0009(15)
C272 0.0348(19) 0.043(2) 0.0250(17) 0.0118(15) 0.0082(15) 0.0053(16)
C282 0.0289(18) 0.046(2) 0.0277(18) 0.0118(16) 0.0130(15) 0.0044(16)
C292 0.0260(17) 0.043(2) 0.0288(18) 0.0107(15) 0.0079(14) 0.0070(15)
C302 0.0281(17) 0.0358(18) 0.0205(16) 0.0100(14) 0.0073(14) 0.0101(15)
C312 0.039(2) 0.071(3) 0.030(2) 0.019(2) 0.0088(18) 0.001(2)
C322 0.031(2) 0.081(3) 0.041(2) 0.021(2) 0.0132(18) 0.006(2)
B12 0.0236(18) 0.0274(18) 0.0201(17) 0.0065(14) 0.0056(15) 0.0096(15)
C13 0.071(3) 0.079(3) 0.070(3) 0.014(3) 0.046(3) 0.027(3)
C23 0.087(4) 0.116(4) 0.069(3) 0.053(3) 0.058(3) 0.054(3)
C33 0.095(4) 0.218(8) 0.071(4) 0.029(5) 0.051(4) 0.071(5)
C43 0.069(4) 0.227(8) 0.066(4) -0.009(4) 0.028(4) 0.061(5)
C53 0.106(5) 0.170(7) 0.105(5) 0.004(4) 0.063(4) 0.080(5)
C63 0.081(3) 0.056(3) 0.136(5) 0.013(3) 0.080(3) 0.021(3)
C73 0.103(4) 0.107(4) 0.062(3) 0.020(3) 0.031(3) 0.044(3)
C14 0.038(2) 0.073(3) 0.055(3) 0.024(2) 0.012(2) 0.002(2)
C24 0.048(3) 0.058(3) 0.080(3) -0.008(2) 0.029(3) -0.003(2)
C34 0.042(3) 0.048(3) 0.115(4) 0.025(3) 0.017(3) 0.007(2)
C44 0.038(2) 0.063(3) 0.079(3) 0.034(2) 0.013(2) 0.003(2)
C54 0.032(2) 0.065(3) 0.063(3) 0.017(2) 0.020(2) 0.009(2)
C64 0.039(2) 0.050(2) 0.068(3) 0.016(2) 0.016(2) 0.0132(19)
C74 0.093(4) 0.130(5) 0.078(4) 0.045(4) 0.021(3) 0.005(4)

loop_
_atom_type_symbol
_atom_type_description
_atom_type_scat_dispersion_real
_atom_type_scat_dispersion_imag
_atom_type_scat_source
C C 0.0033 0.0016 'International Tables Vol C Tables 4.2.6.8 and 6.1.1.4'
H H 0.0000 0.0000 'International Tables Vol C Tables 4.2.6.8 and 6.1.1.4'
B B 0.0013 0.0007 'International Tables Vol C Tables 4.2.6.8 and 6.1.1.4'
Cl Cl 0.1484 0.1585 'International Tables Vol C Tables 4.2.6.8 and 6.1.1.4'
F F 0.0171 0.0103 'International Tables Vol C Tables 4.2.6.8 and 6.1.1.4'
N N 0.0061 0.0033 'International Tables Vol C Tables 4.2.6.8 and 6.1.1.4'
O O 0.0106 0.0060 'International Tables Vol C Tables 4.2.6.8 and 6.1.1.4'
P P 0.1023 0.0942 'International Tables Vol C Tables 4.2.6.8 and 6.1.1.4'
Ti Ti 0.2776 0.4457 'International Tables Vol C Tables 4.2.6.8 and 6.1.1.4'

loop_
_diffrn_orient_matrix_type
_diffrn_orient_matrix_UB_11
_diffrn_orient_matrix_UB_12
_diffrn_orient_matrix_UB_13
_diffrn_orient_matrix_UB_21
_diffrn_orient_matrix_UB_22
_diffrn_orient_matrix_UB_23
_diffrn_orient_matrix_UB_31
_diffrn_orient_matrix_UB_32
_diffrn_orient_matrix_UB_33
'Nonius RMAT' -0.0502112 0.0117998 0.0271000 0.0669019 0.0206180 0.0428935 0.0170226 0.0555071 -0.0047069

loop_
_geom_angle_atom_site_label_1
_geom_angle_atom_site_label_2
_geom_angle_atom_site_label_3
_geom_angle
_geom_angle_site_symmetry_1
_geom_angle_site_symmetry_3
_geom_angle_publ_flag
O11 Ti1 N11 89.67(9) . . ?
O11 Ti1 Cl31 110.38(7) . . ?
N11 Ti1 Cl31 159.95(7) . . ?
O11 Ti1 N21 147.93(9) . . ?
N11 Ti1 N21 59.40(8) . . ?
Cl31 Ti1 N21 100.73(6) . . ?
O11 Ti1 Cl21 96.42(7) . . ?
N11 Ti1 Cl21 83.40(7) . . ?
Cl31 Ti1 Cl21 94.17(3) . . ?
N21 Ti1 Cl21 88.70(6) . . ?
O11 Ti1 Cl11 90.48(7) . . ?
N11 Ti1 Cl11 84.31(7) . . ?
Cl31 Ti1 Cl11 94.97(3) . . ?
N21 Ti1 Cl11 79.01(6) . . ?
Cl21 Ti1 Cl11 165.86(3) . . ?
O11 Ti1 C61 118.52(9) . . ?
N11 Ti1 C61 29.44(8) . . ?
Cl31 Ti1 C61 130.72(6) . . ?
N21 Ti1 C61 29.99(8) . . ?
Cl21 Ti1 C61 86.46(6) . . ?
Cl11 Ti1 C61 79.41(6) . . ?
C11 P11 C111 106.39(14) . . ?
C11 P11 C151 100.30(16) . . ?
C111 P11 C151 118.79(19) . . ?
C11 P11 C271 108.28(13) . . ?
C111 P11 C271 110.58(15) . . ?
C151 P11 C271 111.42(15) . . ?
C101 P21 C231 102.34(13) . . ?
C101 P21 C191 97.92(13) . . ?
C231 P21 C191 111.23(14) . . ?
C271 O11 Ti1 137.72(18) . . ?
C21 N11 C61 120.0(2) . . ?
C21 N11 Ti1 142.05(19) . . ?
C61 N11 Ti1 97.96(17) . . ?
C91 N21 C61 118.3(2) . . ?
C91 N21 Ti1 148.82(19) . . ?
C61 N21 Ti1 92.67(16) . . ?
C21 C11 P11 124.1(2) . . ?
C21 C11 H11A 106.3 . . ?
P11 C11 H11A 106.3 . . ?
C21 C11 H11B 106.3 . . ?
P11 C11 H11B 106.3 . . ?
H11A C11 H11B 106.4 . . ?
N11 C21 C31 119.9(3) . . ?
N11 C21 C11 115.8(2) . . ?
C31 C21 C11 123.6(3) . . ?
C41 C31 C21 120.3(3) . . ?
C41 C31 H31 119.8 . . ?
C21 C31 H31 119.8 . . ?
C31 C41 C51 120.2(3) . . ?
C31 C41 H41 119.9 . . ?
C51 C41 H41 119.9 . . ?
C61 C51 C41 115.3(3) . . ?
C61 C51 C71 115.0(3) . . ?
C41 C51 C71 129.6(3) . . ?
N11 C61 N21 109.9(2) . . ?
N11 C61 C51 124.2(3) . . ?
N21 C61 C51 126.0(2) . . ?
N11 C61 Ti1 52.61(14) . . ?
N21 C61 Ti1 57.33(13) . . ?
C51 C61 Ti1 176.4(2) . . ?
C81 C71 C51 119.2(3) . . ?
C81 C71 H71 120.4 . . ?
C51 C71 H71 120.4 . . ?
C71 C81 C91 121.7(3) . . ?
C71 C81 H81 119.2 . . ?
C91 C81 H81 119.2 . . ?
N21 C91 C81 119.8(3) . . ?
N21 C91 C101 118.2(2) . . ?
C81 C91 C101 121.9(2) . . ?
C91 C101 P21 114.5(2) . . ?
C91 C101 H10A 108.6 . . ?
P21 C101 H10A 108.6 . . ?
C91 C101 H10B 108.6 . . ?
P21 C101 H10B 108.6 . . ?
H10A C101 H10B 107.6 . . ?
C121 C111 C131 108.8(3) . . ?
C121 C111 C141 109.8(3) . . ?
C131 C111 C141 107.9(3) . . ?
C121 C111 P11 108.4(2) . . ?
C131 C111 P11 109.1(3) . . ?
C141 C111 P11 112.8(2) . . ?
C111 C121 H12A 109.5 . . ?
C111 C121 H12B 109.5 . . ?
H12A C121 H12B 109.5 . . ?
C111 C121 H12C 109.5 . . ?
H12A C121 H12C 109.5 . . ?
H12B C121 H12C 109.5 . . ?
C111 C131 H13A 109.5 . . ?
C111 C131 H13B 109.5 . . ?
H13A C131 H13B 109.5 . . ?
C111 C131 H13C 109.5 . . ?
H13A C131 H13C 109.5 . . ?
H13B C131 H13C 109.5 . . ?
C111 C141 H14A 109.5 . . ?
C111 C141 H14B 109.5 . . ?
H14A C141 H14B 109.5 . . ?
C111 C141 H14C 109.5 . . ?
H14A C141 H14C 109.5 . . ?
H14B C141 H14C 109.5 . . ?
C171 C151 C161 109.7(3) . . ?
C171 C151 C181 108.2(3) . . ?
C161 C151 C181 108.8(4) . . ?
C171 C151 P11 113.1(3) . . ?
C161 C151 P11 106.5(2) . . ?
C181 C151 P11 110.6(3) . . ?
C151 C161 H16A 109.5 . . ?
C151 C161 H16B 109.5 . . ?
H16A C161 H16B 109.5 . . ?
C151 C161 H16C 109.5 . . ?
H16A C161 H16C 109.5 . . ?
H16B C161 H16C 109.5 . . ?
C151 C171 H17A 109.5 . . ?
C151 C171 H17B 109.5 . . ?
H17A C171 H17B 109.5 . . ?
C151 C171 H17C 109.5 . . ?
H17A C171 H17C 109.5 . . ?
H17B C171 H17C 109.5 . . ?
C151 C181 H18A 109.5 . . ?
C151 C181 H18B 109.5 . . ?
H18A C181 H18B 109.5 . . ?
C151 C181 H18C 109.5 . . ?
H18A C181 H18C 109.5 . . ?
H18B C181 H18C 109.5 . . ?
C201 C191 C221 108.5(3) . . ?
C201 C191 C211 109.8(3) . . ?
C221 C191 C211 106.9(3) . . ?
C201 C191 P21 116.5(2) . . ?
C221 C191 P21 104.9(2) . . ?
C211 C191 P21 109.8(2) . . ?
C191 C201 H20A 109.5 . . ?
C191 C201 H20B 109.5 . . ?
H20A C201 H20B 109.5 . . ?
C191 C201 H20C 109.5 . . ?
H20A C201 H20C 109.5 . . ?
H20B C201 H20C 109.5 . . ?
C191 C211 H21A 109.5 . . ?
C191 C211 H21B 109.5 . . ?
H21A C211 H21B 109.5 . . ?
C191 C211 H21C 109.5 . . ?
H21A C211 H21C 109.5 . . ?
H21B C211 H21C 109.5 . . ?
C191 C221 H22A 109.5 . . ?
C191 C221 H22B 109.5 . . ?
H22A C221 H22B 109.5 . . ?
C191 C221 H22C 109.5 . . ?
H22A C221 H22C 109.5 . . ?
H22B C221 H22C 109.5 . . ?
C241 C231 C251 110.4(3) . . ?
C241 C231 C261 108.7(3) . . ?
C251 C231 C261 106.8(3) . . ?
C241 C231 P21 117.3(2) . . ?
C251 C231 P21 107.3(2) . . ?
C261 C231 P21 105.9(2) . . ?
C231 C241 H24A 109.5 . . ?
C231 C241 H24B 109.5 . . ?
H24A C241 H24B 109.5 . . ?
C231 C241 H24C 109.5 . . ?
H24A C241 H24C 109.5 . . ?
H24B C241 H24C 109.5 . . ?
C231 C251 H25A 109.5 . . ?
C231 C251 H25B 109.5 . . ?
H25A C251 H25B 109.5 . . ?
C231 C251 H25C 109.5 . . ?
H25A C251 H25C 109.5 . . ?
H25B C251 H25C 109.5 . . ?
C231 C261 H26A 109.5 . . ?
C231 C261 H26B 109.5 . . ?
H26A C261 H26B 109.5 . . ?
C231 C261 H26C 109.5 . . ?
H26A C261 H26C 109.5 . . ?
H26B C261 H26C 109.5 . . ?
O11 C271 C281 111.3(2) . . ?
O11 C271 P11 107.54(18) . . ?
C281 C271 P11 116.97(19) . . ?
O11 C271 H271 106.8 . . ?
C281 C271 H271 106.8 . . ?
P11 C271 H271 106.8 . . ?
C291 C281 C351 109.7(2) . . ?
C291 C281 C271 112.0(2) . . ?
C351 C281 C271 113.0(2) . . ?
C291 C281 H281 107.3 . . ?
C351 C281 H281 107.3 . . ?
C271 C281 H281 107.3 . . ?
C341 C291 C301 118.2(3) . . ?
C341 C291 C281 119.4(3) . . ?
C301 C291 C281 122.3(3) . . ?
C311 C301 C291 120.9(3) . . ?
C311 C301 H301 119.5 . . ?
C291 C301 H301 119.5 . . ?
C301 C311 C321 120.3(3) . . ?
C301 C311 H311 119.9 . . ?
C321 C311 H311 119.9 . . ?
C331 C321 C311 119.5(3) . . ?
C331 C321 H321 120.2 . . ?
C311 C321 H321 120.2 . . ?
C321 C331 C341 120.5(3) . . ?
C321 C331 H331 119.7 . . ?
C341 C331 H331 119.7 . . ?
C331 C341 C291 120.5(3) . . ?
C331 C341 H341 119.8 . . ?
C291 C341 H341 119.8 . . ?
C401 C351 C361 118.0(3) . . ?
C401 C351 C281 118.3(3) . . ?
C361 C351 C281 123.5(3) . . ?
C371 C361 C351 120.7(3) . . ?
C371 C361 H361 119.6 . . ?
C351 C361 H361 119.6 . . ?
C381 C371 C361 120.4(3) . . ?
C381 C371 H371 119.8 . . ?
C361 C371 H371 119.8 . . ?
C371 C381 C391 119.8(3) . . ?
C371 C381 H381 120.1 . . ?
C391 C381 H381 120.1 . . ?
C401 C391 C381 120.0(3) . . ?
C401 C391 H391 120.0 . . ?
C381 C391 H391 120.0 . . ?
C391 C401 C351 121.1(3) . . ?
C391 C401 H401 119.5 . . ?
C351 C401 H401 119.5 . . ?
C22 C12 C62 115.1(3) . . ?
C22 C12 B12 123.4(3) . . ?
C62 C12 B12 121.4(3) . . ?
C32 C22 C12 122.9(3) . . ?
C32 C22 H22 118.5 . . ?
C12 C22 H22 118.5 . . ?
C42 C32 C22 120.9(3) . . ?
C42 C32 C72 118.9(3) . . ?
C22 C32 C72 120.2(3) . . ?
C32 C42 C52 117.9(3) . . ?
C32 C42 H42 121.0 . . ?
C52 C42 H42 121.0 . . ?
C42 C52 C62 121.1(3) . . ?
C42 C52 C82 119.8(3) . . ?
C62 C52 C82 119.1(3) . . ?
C52 C62 C12 121.9(3) . . ?
C52 C62 H62 119.1 . . ?
C12 C62 H62 119.1 . . ?
F3B C72 F1B 106.2(6) . . ?
F1A C72 F3A 106.2(5) . . ?
F3B C72 F2B 104.1(6) . . ?
F1B C72 F2B 104.8(6) . . ?
F1A C72 F2A 105.3(4) . . ?
F3A C72 F2A 106.5(5) . . ?
F1A C72 C32 113.8(3) . . ?
F3B C72 C32 113.7(4) . . ?
F1B C72 C32 112.6(4) . . ?
F3A C72 C32 111.6(3) . . ?
F2B C72 C32 114.4(4) . . ?
F2A C72 C32 112.9(3) . . ?
F6B C82 F4B 108.2(8) . . ?
F5A C82 F4A 109.8(7) . . ?
F5A C82 F6A 105.6(6) . . ?
F4A C82 F6A 105.5(6) . . ?
F6B C82 F5B 106.2(9) . . ?
F4B C82 F5B 102.1(7) . . ?
F6B C82 C52 113.9(8) . . ?
F4B C82 C52 114.0(7) . . ?
F5A C82 C52 112.5(5) . . ?
F4A C82 C52 111.5(5) . . ?
F6A C82 C52 111.7(5) . . ?
F5B C82 C52 111.5(6) . . ?
C142 C92 C102 114.5(3) . . ?
C142 C92 B12 124.3(3) . . ?
C102 C92 B12 121.2(3) . . ?
C112 C102 C92 122.9(3) . . ?
C112 C102 H102 118.6 . . ?
C92 C102 H102 118.6 . . ?
C122 C112 C102 120.9(3) . . ?
C122 C112 C152 120.4(3) . . ?
C102 C112 C152 118.7(3) . . ?
C112 C122 C132 118.0(3) . . ?
C112 C122 H122 121.0 . . ?
C132 C122 H122 121.0 . . ?
C142 C132 C122 120.7(3) . . ?
C142 C132 C162 120.2(3) . . ?
C122 C132 C162 119.0(3) . . ?
C132 C142 C92 123.1(3) . . ?
C132 C142 H142 118.5 . . ?
C92 C142 H142 118.5 . . ?
F92 C152 F82 106.7(3) . . ?
F92 C152 F72 107.1(3) . . ?
F82 C152 F72 105.0(2) . . ?
F92 C152 C112 113.3(3) . . ?
F82 C152 C112 112.0(2) . . ?
F72 C152 C112 112.2(3) . . ?
F102 C162 F112 107.6(3) . . ?
F102 C162 F122 104.7(3) . . ?
F112 C162 F122 104.9(3) . . ?
F102 C162 C132 113.3(3) . . ?
F112 C162 C132 113.7(3) . . ?
F122 C162 C132 111.9(3) . . ?
C222 C172 C182 115.8(3) . . ?
C222 C172 B12 125.3(3) . . ?
C182 C172 B12 118.9(3) . . ?
C192 C182 C172 122.2(3) . . ?
C192 C182 H182 118.9 . . ?
C172 C182 H182 118.9 . . ?
C202 C192 C182 120.4(3) . . ?
C202 C192 C232 120.2(3) . . ?
C182 C192 C232 119.3(3) . . ?
C212 C202 C192 118.6(3) . . ?
C212 C202 H202 120.7 . . ?
C192 C202 H202 120.7 . . ?
C202 C212 C222 121.0(3) . . ?
C202 C212 C242 118.6(3) . . ?
C222 C212 C242 120.3(3) . . ?
C212 C222 C172 121.8(3) . . ?
C212 C222 H222 119.1 . . ?
C172 C222 H222 119.1 . . ?
F14A C232 F13A 111.0(8) . . ?
F15B C232 F13B 109.2(7) . . ?
F15B C232 F14B 105.9(6) . . ?
F13B C232 F14B 103.9(7) . . ?
F14A C232 F15A 105.3(8) . . ?
F13A C232 F15A 102.8(8) . . ?
F14A C232 C192 114.7(8) . . ?
F15B C232 C192 115.3(7) . . ?
F13A C232 C192 113.7(7) . . ?
F13B C232 C192 110.9(6) . . ?
F14B C232 C192 110.9(6) . . ?
F15A C232 C192 108.2(7) . . ?
F162 C242 F182 105.5(3) . . ?
F162 C242 F172 105.1(3) . . ?
F182 C242 F172 106.6(3) . . ?
F162 C242 C212 113.2(3) . . ?
F182 C242 C212 113.5(3) . . ?
F172 C242 C212 112.3(3) . . ?
C302 C252 C262 115.1(3) . . ?
C302 C252 B12 126.1(3) . . ?
C262 C252 B12 118.5(3) . . ?
C272 C262 C252 123.0(3) . . ?
C272 C262 H262 118.5 . . ?
C252 C262 H262 118.5 . . ?
C262 C272 C282 120.6(3) . . ?
C262 C272 C312 120.1(3) . . ?
C282 C272 C312 119.2(3) . . ?
C272 C282 C292 117.8(3) . . ?
C272 C282 H282 121.1 . . ?
C292 C282 H282 121.1 . . ?
C282 C292 C302 121.2(3) . . ?
C282 C292 C322 118.9(3) . . ?
C302 C292 C322 119.9(3) . . ?
C292 C302 C252 122.2(3) . . ?
C292 C302 H302 118.9 . . ?
C252 C302 H302 118.9 . . ?
F212 C312 F202 107.8(3) . . ?
F212 C312 F192 105.0(3) . . ?
F202 C312 F192 104.9(3) . . ?
F212 C312 C272 111.8(3) . . ?
F202 C312 C272 113.4(3) . . ?
F192 C312 C272 113.4(3) . . ?
F23B C322 F22B 109.2(8) . . ?
F24A C322 F22A 107.8(7) . . ?
F24A C322 F23A 105.9(6) . . ?
F22A C322 F23A 105.7(7) . . ?
F23B C322 F24B 105.8(7) . . ?
F22B C322 F24B 103.4(7) . . ?
F23B C322 C292 113.1(7) . . ?
F24A C322 C292 113.2(7) . . ?
F22B C322 C292 113.9(6) . . ?
F22A C322 C292 112.2(6) . . ?
F23A C322 C292 111.6(5) . . ?
F24B C322 C292 110.7(6) . . ?
C252 B12 C92 112.7(2) . . ?
C252 B12 C172 107.2(2) . . ?
C92 B12 C172 110.3(3) . . ?
C252 B12 C12 107.9(2) . . ?
C92 B12 C12 108.2(2) . . ?
C172 B12 C12 110.6(2) . . ?
C63 C13 C23 122.5(6) . . ?
C63 C13 C73 118.6(5) . . ?
C23 C13 C73 118.9(5) . . ?
C33 C23 C13 116.5(6) . . ?
C33 C23 H23 121.8 . . ?
C13 C23 H23 121.8 . . ?
C23 C33 C43 123.1(7) . . ?
C23 C33 H33 118.4 . . ?
C43 C33 H33 118.4 . . ?
C53 C43 C33 117.8(7) . . ?
C53 C43 H43 121.1 . . ?
C33 C43 H43 121.1 . . ?
C43 C53 C63 120.2(8) . . ?
C43 C53 H53 119.9 . . ?
C63 C53 H53 119.9 . . ?
C13 C63 C53 119.9(6) . . ?
C13 C63 H63 120.1 . . ?
C53 C63 H63 120.1 . . ?
C13 C73 H73A 109.5 . . ?
C13 C73 H73B 109.5 . . ?
H73A C73 H73B 109.5 . . ?
C13 C73 H73C 109.5 . . ?
H73A C73 H73C 109.5 . . ?
H73B C73 H73C 109.5 . . ?
C64 C14 C24 116.7(4) . . ?
C64 C14 C74 120.7(5) . . ?
C24 C14 C74 122.5(5) . . ?
C34 C24 C14 119.8(4) . . ?
C34 C24 H24 120.1 . . ?
C14 C24 H24 120.1 . . ?
C44 C34 C24 120.2(5) . . ?
C44 C34 H34 119.9 . . ?
C24 C34 H34 119.9 . . ?
C34 C44 C54 120.8(5) . . ?
C34 C44 H44 119.6 . . ?
C54 C44 H44 119.6 . . ?
C44 C54 C64 120.5(4) . . ?
C44 C54 H54 119.7 . . ?
C64 C54 H54 119.7 . . ?
C54 C64 C14 122.0(4) . . ?
C54 C64 H64 119.0 . . ?
C14 C64 H64 119.0 . . ?
C14 C74 H74A 109.5 . . ?
C14 C74 H74B 109.5 . . ?
H74A C74 H74B 109.5 . . ?
C14 C74 H74C 109.5 . . ?
H74A C74 H74C 109.5 . . ?
H74B C74 H74C 109.5 . . ?

loop_
_geom_bond_atom_site_label_1
_geom_bond_atom_site_label_2
_geom_bond_distance
_geom_bond_site_symmetry_2
_geom_bond_publ_flag
Ti1 O11 1.7945(19) . ?
Ti1 N11 2.174(2) . ?
Ti1 Cl31 2.2462(9) . ?
Ti1 N21 2.284(2) . ?
Ti1 Cl21 2.2906(9) . ?
Ti1 Cl11 2.3473(9) . ?
Ti1 C61 2.710(3) . ?
P11 C11 1.839(3) . ?
P11 C111 1.868(4) . ?
P11 C151 1.872(4) . ?
P11 C271 1.904(3) . ?
P21 C101 1.872(3) . ?
P21 C231 1.881(3) . ?
P21 C191 1.888(3) . ?
O11 C271 1.414(3) . ?
N11 C21 1.317(3) . ?
N11 C61 1.345(3) . ?
N21 C91 1.327(3) . ?
N21 C61 1.356(3) . ?
C11 C21 1.510(4) . ?
C11 H11A 0.9900 . ?
C11 H11B 0.9900 . ?
C21 C31 1.413(4) . ?
C31 C41 1.370(4) . ?
C31 H31 0.9500 . ?
C41 C51 1.407(4) . ?
C41 H41 0.9500 . ?
C51 C61 1.401(4) . ?
C51 C71 1.421(4) . ?
C71 C81 1.364(4) . ?
C71 H71 0.9500 . ?
C81 C91 1.429(4) . ?
C81 H81 0.9500 . ?
C91 C101 1.490(4) . ?
C101 H10A 0.9900 . ?
C101 H10B 0.9900 . ?
C111 C121 1.535(5) . ?
C111 C131 1.545(4) . ?
C111 C141 1.545(4) . ?
C121 H12A 0.9800 . ?
C121 H12B 0.9800 . ?
C121 H12C 0.9800 . ?
C131 H13A 0.9800 . ?
C131 H13B 0.9800 . ?
C131 H13C 0.9800 . ?
C141 H14A 0.9800 . ?
C141 H14B 0.9800 . ?
C141 H14C 0.9800 . ?
C151 C171 1.540(5) . ?
C151 C161 1.541(6) . ?
C151 C181 1.552(5) . ?
C161 H16A 0.9800 . ?
C161 H16B 0.9800 . ?
C161 H16C 0.9800 . ?
C171 H17A 0.9800 . ?
C171 H17B 0.9800 . ?
C171 H17C 0.9800 . ?
C181 H18A 0.9800 . ?
C181 H18B 0.9800 . ?
C181 H18C 0.9800 . ?
C191 C201 1.526(4) . ?
C191 C221 1.536(5) . ?
C191 C211 1.540(4) . ?
C201 H20A 0.9800 . ?
C201 H20B 0.9800 . ?
C201 H20C 0.9800 . ?
C211 H21A 0.9800 . ?
C211 H21B 0.9800 . ?
C211 H21C 0.9800 . ?
C221 H22A 0.9800 . ?
C221 H22B 0.9800 . ?
C221 H22C 0.9800 . ?
C231 C241 1.531(4) . ?
C231 C251 1.532(4) . ?
C231 C261 1.538(4) . ?
C241 H24A 0.9800 . ?
C241 H24B 0.9800 . ?
C241 H24C 0.9800 . ?
C251 H25A 0.9800 . ?
C251 H25B 0.9800 . ?
C251 H25C 0.9800 . ?
C261 H26A 0.9800 . ?
C261 H26B 0.9800 . ?
C261 H26C 0.9800 . ?
C271 C281 1.562(4) . ?
C271 H271 1.0000 . ?
C281 C291 1.528(4) . ?
C281 C351 1.532(4) . ?
C281 H281 1.0000 . ?
C291 C341 1.394(4) . ?
C291 C301 1.396(4) . ?
C301 C311 1.382(4) . ?
C301 H301 0.9500 . ?
C311 C321 1.385(4) . ?
C311 H311 0.9500 . ?
C321 C331 1.375(5) . ?
C321 H321 0.9500 . ?
C331 C341 1.391(5) . ?
C331 H331 0.9500 . ?
C341 H341 0.9500 . ?
C351 C401 1.384(4) . ?
C351 C361 1.393(4) . ?
C361 C371 1.378(4) . ?
C361 H361 0.9500 . ?
C371 C381 1.366(5) . ?
C371 H371 0.9500 . ?
C381 C391 1.381(5) . ?
C381 H381 0.9500 . ?
C391 C401 1.379(5) . ?
C391 H391 0.9500 . ?
C401 H401 0.9500 . ?
F1A C72 1.279(4) . ?
F2A C72 1.330(4) . ?
F3A C72 1.315(5) . ?
F1B C72 1.313(5) . ?
F2B C72 1.328(5) . ?
F3B C72 1.300(5) . ?
F4A C82 1.330(5) . ?
F5A C82 1.327(6) . ?
F6A C82 1.337(5) . ?
F4B C82 1.325(6) . ?
F5B C82 1.340(6) . ?
F6B C82 1.317(6) . ?
F72 C152 1.342(3) . ?
F82 C152 1.338(3) . ?
F92 C152 1.322(3) . ?
F102 C162 1.314(3) . ?
F112 C162 1.325(3) . ?
F122 C162 1.331(3) . ?
F13A C232 1.318(6) . ?
F14A C232 1.315(6) . ?
F15A C232 1.360(6) . ?
F13B C232 1.336(6) . ?
F14B C232 1.341(6) . ?
F15B C232 1.315(6) . ?
F162 C242 1.327(4) . ?
F172 C242 1.334(4) . ?
F182 C242 1.328(4) . ?
F192 C312 1.324(4) . ?
F202 C312 1.319(4) . ?
F212 C312 1.318(4) . ?
F22A C322 1.328(6) . ?
F23A C322 1.332(6) . ?
F24A C322 1.320(6) . ?
F22B C322 1.324(6) . ?
F23B C322 1.318(6) . ?
F24B C322 1.339(6) . ?
C12 C22 1.399(4) . ?
C12 C62 1.406(4) . ?
C12 B12 1.651(4) . ?
C22 C32 1.384(4) . ?
C22 H22 0.9500 . ?
C32 C42 1.380(5) . ?
C32 C72 1.492(4) . ?
C42 C52 1.384(5) . ?
C42 H42 0.9500 . ?
C52 C62 1.397(4) . ?
C52 C82 1.497(4) . ?
C62 H62 0.9500 . ?
C92 C142 1.401(4) . ?
C92 C102 1.407(4) . ?
C92 B12 1.642(4) . ?
C102 C112 1.396(4) . ?
C102 H102 0.9500 . ?
C112 C122 1.375(4) . ?
C112 C152 1.496(4) . ?
C122 C132 1.391(4) . ?
C122 H122 0.9500 . ?
C132 C142 1.389(4) . ?
C132 C162 1.494(4) . ?
C142 H142 0.9500 . ?
C172 C222 1.404(4) . ?
C172 C182 1.405(4) . ?
C172 B12 1.646(5) . ?
C182 C192 1.389(4) . ?
C182 H182 0.9500 . ?
C192 C202 1.385(5) . ?
C192 C232 1.499(4) . ?
C202 C212 1.381(5) . ?
C202 H202 0.9500 . ?
C212 C222 1.390(4) . ?
C212 C242 1.495(4) . ?
C222 H222 0.9500 . ?
C252 C302 1.395(4) . ?
C252 C262 1.405(4) . ?
C252 B12 1.638(5) . ?
C262 C272 1.382(4) . ?
C262 H262 0.9500 . ?
C272 C282 1.383(4) . ?
C272 C312 1.496(4) . ?
C282 C292 1.385(4) . ?
C282 H282 0.9500 . ?
C292 C302 1.391(4) . ?
C292 C322 1.497(4) . ?
C302 H302 0.9500 . ?
C13 C63 1.352(6) . ?
C13 C23 1.401(6) . ?
C13 C73 1.450(7) . ?
C23 C33 1.377(8) . ?
C23 H23 0.9500 . ?
C33 C43 1.403(9) . ?
C33 H33 0.9500 . ?
C43 C53 1.384(9) . ?
C43 H43 0.9500 . ?
C53 C63 1.400(8) . ?
C53 H53 0.9500 . ?
C63 H63 0.9500 . ?
C73 H73A 0.9800 . ?
C73 H73B 0.9800 . ?
C73 H73C 0.9800 . ?
C14 C64 1.384(6) . ?
C14 C24 1.412(6) . ?
C14 C74 1.478(6) . ?
C24 C34 1.394(6) . ?
C24 H24 0.9500 . ?
C34 C44 1.348(6) . ?
C34 H34 0.9500 . ?
C44 C54 1.348(6) . ?
C44 H44 0.9500 . ?
C54 C64 1.356(6) . ?
C54 H54 0.9500 . ?
C64 H64 0.9500 . ?
C74 H74A 0.9800 . ?
C74 H74B 0.9800 . ?
C74 H74C 0.9800 . ?

loop_
_geom_torsion_atom_site_label_1
_geom_torsion_atom_site_label_2
_geom_torsion_atom_site_label_3
_geom_torsion_atom_site_label_4
_geom_torsion
_geom_torsion_site_symmetry_1
_geom_torsion_site_symmetry_2
_geom_torsion_site_symmetry_3
_geom_torsion_site_symmetry_4
_geom_torsion_publ_flag
N11 Ti1 O11 C271 -64.2(3) . . . . ?
Cl31 Ti1 O11 C271 115.6(2) . . . . ?
N21 Ti1 O11 C271 -49.6(3) . . . . ?
Cl21 Ti1 O11 C271 -147.5(2) . . . . ?
Cl11 Ti1 O11 C271 20.2(2) . . . . ?
C61 Ti1 O11 C271 -58.0(3) . . . . ?
C111 P11 C11 C21 63.8(3) . . . . ?
C151 P11 C11 C21 -171.9(3) . . . . ?
C271 P11 C11 C21 -55.1(3) . . . . ?
C61 N11 C21 C31 -3.5(4) . . . . ?
Ti1 N11 C21 C31 179.0(2) . . . . ?
C61 N11 C21 C11 167.1(3) . . . . ?
Ti1 N11 C21 C11 -10.4(5) . . . . ?
P11 C11 C21 N11 72.1(3) . . . . ?
P11 C11 C21 C31 -117.7(3) . . . . ?
N11 C21 C31 C41 0.9(4) . . . . ?
C11 C21 C31 C41 -168.9(3) . . . . ?
C21 C31 C41 C51 1.8(5) . . . . ?
C31 C41 C51 C61 -1.8(4) . . . . ?
C31 C41 C51 C71 177.3(3) . . . . ?
C21 N11 C61 N21 -175.2(2) . . . . ?
Ti1 N11 C61 N21 3.2(2) . . . . ?
C21 N11 C61 C51 3.6(4) . . . . ?
Ti1 N11 C61 C51 -177.9(2) . . . . ?
C21 N11 C61 Ti1 -178.4(3) . . . . ?
C91 N21 C61 N11 -179.1(2) . . . . ?
Ti1 N21 C61 N11 -3.0(2) . . . . ?
C91 N21 C61 C51 2.1(4) . . . . ?
Ti1 N21 C61 C51 178.2(3) . . . . ?
C91 N21 C61 Ti1 -176.1(3) . . . . ?
C41 C51 C61 N11 -0.9(4) . . . . ?
C71 C51 C61 N11 179.9(3) . . . . ?
C41 C51 C61 N21 177.8(3) . . . . ?
C71 C51 C61 N21 -1.5(4) . . . . ?
C61 C51 C71 C81 -0.1(4) . . . . ?
C41 C51 C71 C81 -179.1(3) . . . . ?
C51 C71 C81 C91 0.8(4) . . . . ?
C61 N21 C91 C81 -1.2(4) . . . . ?
Ti1 N21 C91 C81 -173.5(3) . . . . ?
C61 N21 C91 C101 177.4(2) . . . . ?
Ti1 N21 C91 C101 5.1(5) . . . . ?
C71 C81 C91 N21 -0.2(4) . . . . ?
C71 C81 C91 C101 -178.8(3) . . . . ?
N21 C91 C101 P21 132.5(2) . . . . ?
C81 C91 C101 P21 -49.0(3) . . . . ?
C231 P21 C101 C91 -84.5(2) . . . . ?
C191 P21 C101 C91 161.6(2) . . . . ?
C11 P11 C111 C121 -77.6(2) . . . . ?
C151 P11 C111 C121 170.4(2) . . . . ?
C271 P11 C111 C121 39.8(3) . . . . ?
C11 P11 C111 C131 40.8(3) . . . . ?
C151 P11 C111 C131 -71.2(3) . . . . ?
C271 P11 C111 C131 158.1(2) . . . . ?
C11 P11 C111 C141 160.6(2) . . . . ?
C151 P11 C111 C141 48.7(3) . . . . ?
C271 P11 C111 C141 -82.0(3) . . . . ?
C11 P11 C151 C171 -169.5(3) . . . . ?
C111 P11 C151 C171 -54.2(3) . . . . ?
C271 P11 C151 C171 76.1(3) . . . . ?
C11 P11 C151 C161 70.0(3) . . . . ?
C111 P11 C151 C161 -174.7(2) . . . . ?
C271 P11 C151 C161 -44.4(3) . . . . ?
C11 P11 C151 C181 -48.0(4) . . . . ?
C111 P11 C151 C181 67.3(4) . . . . ?
C271 P11 C151 C181 -162.4(3) . . . . ?
C101 P21 C191 C201 38.0(3) . . . . ?
C231 P21 C191 C201 -68.6(3) . . . . ?
C101 P21 C191 C221 -82.0(2) . . . . ?
C231 P21 C191 C221 171.4(2) . . . . ?
C101 P21 C191 C211 163.5(2) . . . . ?
C231 P21 C191 C211 56.9(3) . . . . ?
C101 P21 C231 C241 -60.8(3) . . . . ?
C191 P21 C231 C241 42.9(3) . . . . ?
C101 P21 C231 C251 174.5(2) . . . . ?
C191 P21 C231 C251 -81.9(2) . . . . ?
C101 P21 C231 C261 60.6(2) . . . . ?
C191 P21 C231 C261 164.3(2) . . . . ?
Ti1 O11 C271 C281 -128.9(2) . . . . ?
Ti1 O11 C271 P11 101.8(2) . . . . ?
O11 C271 C281 C291 157.6(2) . . . . ?
P11 C271 C281 C291 -78.3(3) . . . . ?
O11 C271 C281 C351 33.0(3) . . . . ?
P11 C271 C281 C351 157.1(2) . . . . ?
C351 C281 C291 C341 -97.6(3) . . . . ?
C271 C281 C291 C341 136.0(3) . . . . ?
C351 C281 C291 C301 77.8(3) . . . . ?
C271 C281 C291 C301 -48.6(4) . . . . ?
C341 C291 C301 C311 -2.2(4) . . . . ?
C281 C291 C301 C311 -177.6(3) . . . . ?
C291 C301 C311 C321 0.7(5) . . . . ?
C301 C311 C321 C331 0.9(5) . . . . ?
C311 C321 C331 C341 -1.0(5) . . . . ?
C321 C331 C341 C291 -0.5(5) . . . . ?
C301 C291 C341 C331 2.1(4) . . . . ?
C281 C291 C341 C331 177.7(3) . . . . ?
C291 C281 C351 C401 105.8(3) . . . . ?
C271 C281 C351 C401 -128.4(3) . . . . ?
C291 C281 C351 C361 -69.6(3) . . . . ?
C271 C281 C351 C361 56.2(4) . . . . ?
C401 C351 C361 C371 2.6(4) . . . . ?
C281 C351 C361 C371 178.1(3) . . . . ?
C351 C361 C371 C381 -2.1(5) . . . . ?
C361 C371 C381 C391 0.2(5) . . . . ?
C371 C381 C391 C401 0.9(5) . . . . ?
C381 C391 C401 C351 -0.3(5) . . . . ?
C361 C351 C401 C391 -1.5(5) . . . . ?
C281 C351 C401 C391 -177.1(3) . . . . ?
C62 C12 C22 C32 -2.0(4) . . . . ?
B12 C12 C22 C32 178.2(3) . . . . ?
C12 C22 C32 C42 -0.6(5) . . . . ?
C12 C22 C32 C72 177.8(3) . . . . ?
C22 C32 C42 C52 2.4(5) . . . . ?
C72 C32 C42 C52 -176.0(3) . . . . ?
C32 C42 C52 C62 -1.6(5) . . . . ?
C32 C42 C52 C82 177.4(3) . . . . ?
C42 C52 C62 C12 -1.1(5) . . . . ?
C82 C52 C62 C12 179.9(3) . . . . ?
C22 C12 C62 C52 2.8(5) . . . . ?
B12 C12 C62 C52 -177.3(3) . . . . ?
C42 C32 C72 F1A -109.5(6) . . . . ?
C22 C32 C72 F1A 72.0(6) . . . . ?
C42 C32 C72 F3B -50.0(10) . . . . ?
C22 C32 C72 F3B 131.6(9) . . . . ?
C42 C32 C72 F1B 71.0(8) . . . . ?
C22 C32 C72 F1B -107.5(8) . . . . ?
C42 C32 C72 F3A 130.3(7) . . . . ?
C22 C32 C72 F3A -48.1(7) . . . . ?
C42 C32 C72 F2B -169.5(8) . . . . ?
C22 C32 C72 F2B 12.1(9) . . . . ?
C42 C32 C72 F2A 10.4(7) . . . . ?
C22 C32 C72 F2A -168.0(6) . . . . ?
C42 C52 C82 F6B 112.3(12) . . . . ?
C62 C52 C82 F6B -68.7(12) . . . . ?
C42 C52 C82 F4B -12.6(9) . . . . ?
C62 C52 C82 F4B 166.3(8) . . . . ?
C42 C52 C82 F5A -111.7(8) . . . . ?
C62 C52 C82 F5A 67.3(8) . . . . ?
C42 C52 C82 F4A 12.1(10) . . . . ?
C62 C52 C82 F4A -169.0(10) . . . . ?
C42 C52 C82 F6A 129.8(7) . . . . ?
C62 C52 C82 F6A -51.2(8) . . . . ?
C42 C52 C82 F5B -127.6(10) . . . . ?
C62 C52 C82 F5B 51.4(10) . . . . ?
C142 C92 C102 C112 0.1(4) . . . . ?
B12 C92 C102 C112 178.2(3) . . . . ?
C92 C102 C112 C122 1.1(5) . . . . ?
C92 C102 C112 C152 -176.8(3) . . . . ?
C102 C112 C122 C132 -1.1(4) . . . . ?
C152 C112 C122 C132 176.7(3) . . . . ?
C112 C122 C132 C142 0.1(4) . . . . ?
C112 C122 C132 C162 -176.3(3) . . . . ?
C122 C132 C142 C92 1.2(4) . . . . ?
C162 C132 C142 C92 177.5(3) . . . . ?
C102 C92 C142 C132 -1.3(4) . . . . ?
B12 C92 C142 C132 -179.2(3) . . . . ?
C122 C112 C152 F92 -2.9(4) . . . . ?
C102 C112 C152 F92 175.0(3) . . . . ?
C122 C112 C152 F82 -123.7(3) . . . . ?
C102 C112 C152 F82 54.2(4) . . . . ?
C122 C112 C152 F72 118.6(3) . . . . ?
C102 C112 C152 F72 -63.5(4) . . . . ?
C142 C132 C162 F102 145.4(3) . . . . ?
C122 C132 C162 F102 -38.2(4) . . . . ?
C142 C132 C162 F112 22.1(4) . . . . ?
C122 C132 C162 F112 -161.5(3) . . . . ?
C142 C132 C162 F122 -96.5(3) . . . . ?
C122 C132 C162 F122 79.9(4) . . . . ?
C222 C172 C182 C192 -4.5(5) . . . . ?
B12 C172 C182 C192 175.8(3) . . . . ?
C172 C182 C192 C202 3.8(6) . . . . ?
C172 C182 C192 C232 -178.6(3) . . . . ?
C182 C192 C202 C212 -0.2(6) . . . . ?
C232 C192 C202 C212 -177.7(3) . . . . ?
C192 C202 C212 C222 -2.6(5) . . . . ?
C192 C202 C212 C242 175.3(3) . . . . ?
C202 C212 C222 C172 1.8(5) . . . . ?
C242 C212 C222 C172 -176.0(3) . . . . ?
C182 C172 C222 C212 1.7(5) . . . . ?
B12 C172 C222 C212 -178.6(3) . . . . ?
C202 C192 C232 F14A -35.5(12) . . . . ?
C182 C192 C232 F14A 147.0(11) . . . . ?
C202 C192 C232 F15B 99.0(10) . . . . ?
C182 C192 C232 F15B -78.6(10) . . . . ?
C202 C192 C232 F13A -164.7(13) . . . . ?
C182 C192 C232 F13A 17.7(13) . . . . ?
C202 C192 C232 F13B -136.3(12) . . . . ?
C182 C192 C232 F13B 46.1(12) . . . . ?
C202 C192 C232 F14B -21.4(9) . . . . ?
C182 C192 C232 F14B 161.0(8) . . . . ?
C202 C192 C232 F15A 81.8(9) . . . . ?
C182 C192 C232 F15A -95.8(9) . . . . ?
C202 C212 C242 F162 40.9(5) . . . . ?
C222 C212 C242 F162 -141.2(3) . . . . ?
C202 C212 C242 F182 161.2(3) . . . . ?
C222 C212 C242 F182 -21.0(5) . . . . ?
C202 C212 C242 F172 -77.9(4) . . . . ?
C222 C212 C242 F172 100.0(4) . . . . ?
C302 C252 C262 C272 -1.7(5) . . . . ?
B12 C252 C262 C272 172.9(3) . . . . ?
C252 C262 C272 C282 0.8(5) . . . . ?
C252 C262 C272 C312 -176.3(3) . . . . ?
C262 C272 C282 C292 0.4(5) . . . . ?
C312 C272 C282 C292 177.5(3) . . . . ?
C272 C282 C292 C302 -0.5(5) . . . . ?
C272 C282 C292 C322 179.1(3) . . . . ?
C282 C292 C302 C252 -0.4(5) . . . . ?
C322 C292 C302 C252 180.0(3) . . . . ?
C262 C252 C302 C292 1.5(5) . . . . ?
B12 C252 C302 C292 -172.6(3) . . . . ?
C262 C272 C312 F212 82.1(4) . . . . ?
C282 C272 C312 F212 -95.0(4) . . . . ?
C262 C272 C312 F202 -155.8(4) . . . . ?
C282 C272 C312 F202 27.1(5) . . . . ?
C262 C272 C312 F192 -36.3(5) . . . . ?
C282 C272 C312 F192 146.6(3) . . . . ?
C282 C292 C322 F23B 125.7(13) . . . . ?
C302 C292 C322 F23B -54.7(14) . . . . ?
C282 C292 C322 F24A -96.2(10) . . . . ?
C302 C292 C322 F24A 83.4(10) . . . . ?
C282 C292 C322 F22B 0.3(13) . . . . ?
C302 C292 C322 F22B 179.9(13) . . . . ?
C282 C292 C322 F22A 26.0(12) . . . . ?
C302 C292 C322 F22A -154.3(12) . . . . ?
C282 C292 C322 F23A 144.4(8) . . . . ?
C302 C292 C322 F23A -35.9(9) . . . . ?
C282 C292 C322 F24B -115.7(11) . . . . ?
C302 C292 C322 F24B 63.9(12) . . . . ?
C302 C252 B12 C92 -21.5(4) . . . . ?
C262 C252 B12 C92 164.7(3) . . . . ?
C302 C252 B12 C172 -143.0(3) . . . . ?
C262 C252 B12 C172 43.2(4) . . . . ?
C302 C252 B12 C12 97.9(3) . . . . ?
C262 C252 B12 C12 -75.9(3) . . . . ?
C142 C92 B12 C252 -102.6(3) . . . . ?
C102 C92 B12 C252 79.6(3) . . . . ?
C142 C92 B12 C172 17.2(4) . . . . ?
C102 C92 B12 C172 -160.7(3) . . . . ?
C142 C92 B12 C12 138.2(3) . . . . ?
C102 C92 B12 C12 -39.6(4) . . . . ?
C222 C172 B12 C252 -124.2(3) . . . . ?
C182 C172 B12 C252 55.4(4) . . . . ?
C222 C172 B12 C92 112.8(3) . . . . ?
C182 C172 B12 C92 -67.6(4) . . . . ?
C222 C172 B12 C12 -6.9(4) . . . . ?
C182 C172 B12 C12 172.8(3) . . . . ?
C22 C12 B12 C252 1.3(4) . . . . ?
C62 C12 B12 C252 -178.6(3) . . . . ?
C22 C12 B12 C92 123.4(3) . . . . ?
C62 C12 B12 C92 -56.4(4) . . . . ?
C22 C12 B12 C172 -115.7(3) . . . . ?
C62 C12 B12 C172 64.4(4) . . . . ?
C63 C13 C23 C33 2.4(7) . . . . ?
C73 C13 C23 C33 -179.3(5) . . . . ?
C13 C23 C33 C43 -1.4(8) . . . . ?
C23 C33 C43 C53 0.4(9) . . . . ?
C33 C43 C53 C63 -0.2(9) . . . . ?
C23 C13 C63 C53 -2.3(7) . . . . ?
C73 C13 C63 C53 179.4(5) . . . . ?
C43 C53 C63 C13 1.2(8) . . . . ?
C64 C14 C24 C34 -1.4(6) . . . . ?
C74 C14 C24 C34 176.8(4) . . . . ?
C14 C24 C34 C44 1.0(6) . . . . ?
C24 C34 C44 C54 0.4(7) . . . . ?
C34 C44 C54 C64 -1.2(6) . . . . ?
C44 C54 C64 C14 0.7(6) . . . . ?
C24 C14 C64 C54 0.6(6) . . . . ?
C74 C14 C64 C54 -177.7(4) . . . . ?
